data_7100451
loop_
_publ_author_name
'Lan-Chang Liang'
'Wei-Ying Lee'
'Jia-Ming Lin'

_publ_section_title
;
Benzene C-H Activation by Platinum(II) Complexes of
Bis(2-diphenylphosphinophenyl)amide
;
_journal_name_full 'Chemical Communications'
_journal_paper_doi 10.1039/b501520k
_journal_year 2005
_chemical_formula_moiety 'C66 H58 Cl1 N1 P2 Pt1'
_chemical_formula_sum 'C66 H58 Cl N P2 Pt'
_chemical_formula_weight 1157.61
_space_group_IT_number 14
_symmetry_cell_setting monoclinic
_symmetry_space_group_name_Hall '-P 2yn'
_symmetry_space_group_name_H-M 'P 1 21/n 1'
_cell_angle_alpha 90.00
_cell_angle_beta 104.5820(10)
_cell_angle_gamma 90.00
_cell_formula_units_Z 4
_cell_length_a 17.3780(5)
_cell_length_b 12.7050(4)
_cell_length_c 25.5550(7)
_cell_measurement_temperature 100(2)
_cell_volume 5460.5(3)
_diffrn_ambient_temperature 293(2)
_exptl_crystal_density_diffrn 1.408
_cod_original_sg_symbol_H-M 'P 21/n'
_cod_database_code 7100451

loop_
_symmetry_equiv_pos_as_xyz
'x, y, z'
'-x+1/2, y+1/2, -z+1/2'
'-x, -y, -z'
'x-1/2, -y-1/2, z-1/2'

loop_
_atom_site_label
_atom_site_type_symbol
_atom_site_fract_x
_atom_site_fract_y
_atom_site_fract_z
_atom_site_U_iso_or_equiv
_atom_site_adp_type
_atom_site_occupancy
_atom_site_symmetry_multiplicity
_atom_site_calc_flag
_atom_site_refinement_flags
_atom_site_disorder_assembly
_atom_site_disorder_group
Pt1 Pt 0.584452(17) 0.11500(2) 0.170035(11) 0.02456(19) Uani 1 1 d . . .
Cl1 Cl 0.46150(12) 0.18831(18) 0.16769(9) 0.0366(5) Uani 1 1 d . . .
P1 P 0.58639(12) -0.00948(17) 0.23486(8) 0.0260(5) Uani 1 1 d . . .
P2 P 0.60957(12) 0.22423(17) 0.10602(8) 0.0263(5) Uani 1 1 d . . .
N1 N 0.6905(4) 0.0510(5) 0.1685(3) 0.0266(15) Uani 1 1 d . . .
C1 C 0.6081(5) 0.0366(7) 0.3043(3) 0.0296(18) Uani 1 1 d . . .
C2 C 0.5481(6) 0.0946(8) 0.3185(4) 0.036(2) Uani 1 1 d . . .
H2 H 0.4991 0.1075 0.2920 0.043 Uiso 1 1 d R . .
C3 C 0.5600(6) 0.1316(8) 0.3707(4) 0.038(2) Uani 1 1 d . . .
H3 H 0.5181 0.1696 0.3806 0.045 Uiso 1 1 d R . .
C4 C 0.6325(6) 0.1135(7) 0.4087(4) 0.036(2) Uani 1 1 d . . .
H4 H 0.6415 0.1399 0.4449 0.043 Uiso 1 1 d R . .
C5 C 0.6914(5) 0.0574(7) 0.3939(3) 0.0322(19) Uani 1 1 d . . .
H5 H 0.7411 0.0459 0.4200 0.039 Uiso 1 1 d R . .
C6 C 0.6801(5) 0.0182(7) 0.3416(4) 0.0334(19) Uani 1 1 d . . .
H6 H 0.7214 -0.0217 0.3319 0.040 Uiso 1 1 d R . .
C7 C 0.5017(5) -0.0955(6) 0.2297(4) 0.0286(18) Uani 1 1 d . . .
C8 C 0.4937(5) -0.1548(8) 0.2748(4) 0.036(2) Uani 1 1 d . . .
H8 H 0.5311 -0.1455 0.3092 0.043 Uiso 1 1 d R . .
C9 C 0.4315(6) -0.2247(9) 0.2684(5) 0.047(2) Uani 1 1 d . . .
H9 H 0.4263 -0.2668 0.2985 0.057 Uiso 1 1 d R . .
C10 C 0.3764(6) -0.2378(8) 0.2189(5) 0.049(3) Uani 1 1 d . . .
H10 H 0.3340 -0.2879 0.2151 0.059 Uiso 1 1 d R . .
C11 C 0.3840(5) -0.1774(8) 0.1760(4) 0.043(2) Uani 1 1 d . . .
H11 H 0.3458 -0.1848 0.1418 0.051 Uiso 1 1 d R . .
C12 C 0.4449(6) -0.1066(7) 0.1807(4) 0.037(2) Uani 1 1 d . . .
H12 H 0.4485 -0.0641 0.1503 0.044 Uiso 1 1 d R . .
C13 C 0.6664(5) -0.0913(7) 0.2248(3) 0.0271(18) Uani 1 1 d . . .
C14 C 0.6821(5) -0.1921(7) 0.2464(3) 0.0270(17) Uani 1 1 d . . .
H14 H 0.6548 -0.2172 0.2724 0.032 Uiso 1 1 d R . .
C15 C 0.7357(5) -0.2563(7) 0.2312(3) 0.0335(19) Uani 1 1 d . . .
H15 H 0.7461 -0.3253 0.2467 0.040 Uiso 1 1 d R . .
C16 C 0.7756(5) -0.2186(7) 0.1931(3) 0.0296(18) Uani 1 1 d . . .
H16 H 0.8121 -0.2633 0.1809 0.036 Uiso 1 1 d R . .
C17 C 0.7623(5) -0.1175(6) 0.1726(4) 0.030(2) Uani 1 1 d . . .
H17 H 0.7905 -0.0927 0.1471 0.036 Uiso 1 1 d R . .
C18 C 0.7084(5) -0.0520(6) 0.1886(3) 0.0272(17) Uani 1 1 d . . .
C19 C 0.7433(5) 0.1118(6) 0.1474(3) 0.0253(17) Uani 1 1 d . . .
C20 C 0.8278(5) 0.0957(7) 0.1605(4) 0.0306(19) Uani 1 1 d . . .
H20 H 0.8510 0.0387 0.1839 0.037 Uiso 1 1 d R . .
C21 C 0.8750(5) 0.1591(7) 0.1394(4) 0.0317(18) Uani 1 1 d . . .
H21 H 0.9314 0.1481 0.1488 0.038 Uiso 1 1 d R . .
C22 C 0.8446(5) 0.2434(7) 0.1048(3) 0.0321(19) Uani 1 1 d . . .
H22 H 0.8793 0.2862 0.0899 0.039 Uiso 1 1 d R . .
C23 C 0.7637(5) 0.2609(7) 0.0927(3) 0.0307(18) Uani 1 1 d . . .
H23 H 0.7416 0.3177 0.0689 0.037 Uiso 1 1 d R . .
C24 C 0.7138(5) 0.1985(7) 0.1145(3) 0.0278(17) Uani 1 1 d . . .
C25 C 0.5565(5) 0.1899(6) 0.0374(3) 0.0273(17) Uani 1 1 d . . .
C26 C 0.5897(6) 0.1188(7) 0.0075(4) 0.033(2) Uani 1 1 d . . .
H26 H 0.6437 0.0960 0.0216 0.039 Uiso 1 1 d R . .
C27 C 0.5448(6) 0.0822(9) -0.0421(4) 0.041(2) Uani 1 1 d . . .
H27 H 0.5672 0.0332 -0.0628 0.049 Uiso 1 1 d R . .
C28 C 0.4668(6) 0.1152(7) -0.0616(4) 0.040(2) Uani 1 1 d . . .
H28 H 0.4360 0.0885 -0.0956 0.048 Uiso 1 1 d R . .
C29 C 0.4337(5) 0.1862(7) -0.0327(3) 0.0342(19) Uani 1 1 d . . .
H29 H 0.3802 0.2107 -0.0472 0.041 Uiso 1 1 d R . .
C30 C 0.4780(5) 0.2232(7) 0.0179(3) 0.0335(19) Uani 1 1 d . . .
H30 H 0.4541 0.2700 0.0387 0.040 Uiso 1 1 d R . .
C31 C 0.6000(5) 0.3652(7) 0.1130(4) 0.0289(18) Uani 1 1 d . . .
C32 C 0.5898(5) 0.4336(7) 0.0690(3) 0.0309(18) Uani 1 1 d . . .
H32 H 0.5843 0.4049 0.0335 0.037 Uiso 1 1 d R . .
C33 C 0.5877(5) 0.5402(8) 0.0761(4) 0.037(2) Uani 1 1 d . . .
H33 H 0.5795 0.5862 0.0454 0.045 Uiso 1 1 d R . .
C34 C 0.5969(6) 0.5830(8) 0.1291(4) 0.043(2) Uani 1 1 d . . .
H34 H 0.5977 0.6575 0.1354 0.052 Uiso 1 1 d R . .
C35 C 0.6075(6) 0.5129(8) 0.1717(4) 0.039(2) Uani 1 1 d . . .
H35 H 0.6123 0.5407 0.2073 0.046 Uiso 1 1 d R . .
C36 C 0.6088(6) 0.4063(7) 0.1648(4) 0.0320(19) Uani 1 1 d . . .
H36 H 0.6163 0.3595 0.1952 0.038 Uiso 1 1 d R . .
C37 C 0.5195(8) 0.4100(10) 0.3539(6) 0.065(3) Uani 1 1 d . . .
H37 H 0.5636 0.3838 0.3814 0.078 Uiso 1 1 d R . .
C38 C 0.5157(7) 0.3824(8) 0.3014(6) 0.053(3) Uani 1 1 d . . .
H38 H 0.5526 0.3327 0.2932 0.064 Uiso 1 1 d R . .
C39 C 0.4586(7) 0.4257(10) 0.2604(5) 0.058(3) Uani 1 1 d . . .
H39 H 0.4567 0.4092 0.2234 0.070 Uiso 1 1 d R . .
C40 C 0.4046(8) 0.4922(10) 0.2724(8) 0.078(5) Uani 1 1 d . . .
H40 H 0.3633 0.5222 0.2440 0.094 Uiso 1 1 d R . .
C41 C 0.4055(9) 0.5169(11) 0.3247(8) 0.078(5) Uani 1 1 d . . .
H41 H 0.3674 0.5657 0.3321 0.094 Uiso 1 1 d R . .
C42 C 0.4638(9) 0.4753(11) 0.3663(7) 0.073(4) Uani 1 1 d . . .
H42 H 0.4655 0.4872 0.4036 0.088 Uiso 1 1 d R . .
C43 C 0.3399(7) 0.1889(11) 0.2644(5) 0.063(3) Uani 1 1 d . . .
H43 H 0.3512 0.2336 0.2369 0.076 Uiso 1 1 d R . .
C44 C 0.3251(6) 0.0834(12) 0.2515(5) 0.061(3) Uani 1 1 d . . .
H44 H 0.3283 0.0552 0.2173 0.073 Uiso 1 1 d R . .
C45 C 0.3069(7) 0.0188(10) 0.2906(6) 0.062(3) Uani 1 1 d . . .
H45 H 0.2979 -0.0550 0.2834 0.074 Uiso 1 1 d R . .
C46 C 0.3005(7) 0.0606(11) 0.3395(5) 0.062(3) Uani 1 1 d . . .
H46 H 0.2831 0.0173 0.3651 0.075 Uiso 1 1 d R . .
C47 C 0.3177(6) 0.1648(10) 0.3509(5) 0.054(3) Uani 1 1 d . . .
H47 H 0.3174 0.1927 0.3857 0.064 Uiso 1 1 d R . .
C48 C 0.3371(6) 0.2291(10) 0.3132(4) 0.051(3) Uani 1 1 d . . .
H48 H 0.3494 0.3017 0.3219 0.061 Uiso 1 1 d R . .
C49 C 0.3352(7) 0.4167(10) 0.0806(5) 0.054(3) Uani 1 1 d . . .
H49 H 0.3482 0.3454 0.0917 0.064 Uiso 1 1 d R . .
C50 C 0.2625(7) 0.4412(11) 0.0467(4) 0.059(3) Uani 1 1 d . . .
H50 H 0.2232 0.3871 0.0355 0.071 Uiso 1 1 d R . .
C51 C 0.2497(7) 0.5458(12) 0.0295(4) 0.063(4) Uani 1 1 d . . .
H51 H 0.1992 0.5647 0.0060 0.075 Uiso 1 1 d R . .
C52 C 0.3063(7) 0.6223(9) 0.0458(5) 0.048(3) Uani 1 1 d . . .
H52 H 0.2971 0.6931 0.0327 0.057 Uiso 1 1 d R . .
C53 C 0.3788(7) 0.5971(11) 0.0805(5) 0.061(3) Uani 1 1 d . . .
H53 H 0.4189 0.6495 0.0935 0.073 Uiso 1 1 d R . .
C54 C 0.3917(6) 0.4946(10) 0.0983(4) 0.053(3) Uani 1 1 d . . .
H54 H 0.4414 0.4790 0.1236 0.063 Uiso 1 1 d R . .
C55 C 0.2408(9) 0.0818(13) -0.0093(6) 0.074(4) Uani 1 1 d . . .
H55 H 0.2459 0.1252 -0.0390 0.089 Uiso 1 1 d R . .
C56 C 0.2820(9) 0.1012(11) 0.0411(7) 0.073(4) Uani 1 1 d . . .
H56 H 0.3190 0.1585 0.0456 0.087 Uiso 1 1 d R . .
C57 C 0.2728(7) 0.0480(13) 0.0829(5) 0.070(4) Uani 1 1 d . . .
H57 H 0.3035 0.0670 0.1184 0.084 Uiso 1 1 d R . .
C58 C 0.2214(9) -0.0349(13) 0.0792(8) 0.090(5) Uani 1 1 d . . .
H58 H 0.2162 -0.0697 0.1115 0.108 Uiso 1 1 d R . .
C59 C 0.1778(8) -0.0609(11) 0.0226(10) 0.095(6) Uani 1 1 d . . .
H59 H 0.1418 -0.1194 0.0144 0.114 Uiso 1 1 d R . .
C60 C 0.1916(8) -0.0001(12) -0.0175(6) 0.066(3) Uani 1 1 d . . .
H60 H 0.1651 -0.0159 -0.0544 0.080 Uiso 1 1 d R . .
C61 C 0.0812(9) 0.2130(11) 0.0451(7) 0.079(4) Uani 1 1 d . . .
H61 H 0.1091 0.1476 0.0459 0.094 Uiso 1 1 d R . .
C62 C 0.0196(10) 0.2377(12) -0.0007(6) 0.079(5) Uani 1 1 d . . .
H62 H 0.0090 0.1928 -0.0319 0.095 Uiso 1 1 d R . .
C63 C -0.0256(7) 0.3316(12) -0.0011(5) 0.066(4) Uani 1 1 d . . .
H63 H -0.0663 0.3501 -0.0327 0.080 Uiso 1 1 d R . .
C64 C -0.0092(8) 0.3927(9) 0.0421(6) 0.056(3) Uani 1 1 d . . .
H64 H -0.0408 0.4543 0.0428 0.067 Uiso 1 1 d R . .
C65 C 0.0514(9) 0.3677(12) 0.0862(6) 0.070(4) Uani 1 1 d . . .
H65 H 0.0640 0.4136 0.1170 0.085 Uiso 1 1 d R . .
C66 C 0.0960(9) 0.2802(14) 0.0864(6) 0.079(4) Uani 1 1 d . . .
H66 H 0.1392 0.2632 0.1168 0.095 Uiso 1 1 d R . .

loop_
_atom_site_aniso_label
_atom_site_aniso_U_11
_atom_site_aniso_U_22
_atom_site_aniso_U_33
_atom_site_aniso_U_23
_atom_site_aniso_U_13
_atom_site_aniso_U_12
Pt1 0.0290(3) 0.0258(3) 0.0155(2) 0.00154(11) -0.00088(15) 0.00088(11)
Cl1 0.0348(11) 0.0409(13) 0.0332(12) 0.0077(9) 0.0067(9) 0.0085(9)
P1 0.0301(10) 0.0274(11) 0.0174(10) 0.0015(8) -0.0002(8) -0.0012(8)
P2 0.0314(10) 0.0274(11) 0.0167(10) 0.0026(8) -0.0002(8) 0.0005(8)
N1 0.030(3) 0.027(4) 0.020(3) 0.009(3) 0.000(3) 0.010(3)
C1 0.029(4) 0.034(5) 0.021(4) 0.009(4) -0.003(3) -0.005(3)
C2 0.034(5) 0.040(5) 0.029(5) -0.001(4) 0.002(4) 0.002(4)
C3 0.043(5) 0.048(6) 0.021(5) -0.008(4) 0.006(4) 0.004(4)
C4 0.041(5) 0.033(5) 0.027(5) 0.001(4) -0.002(4) -0.006(4)
C5 0.032(4) 0.038(5) 0.021(4) 0.001(4) -0.004(3) 0.005(4)
C6 0.035(4) 0.038(5) 0.023(4) -0.001(4) -0.001(3) -0.004(4)
C7 0.035(4) 0.022(4) 0.025(5) -0.005(3) 0.002(4) -0.002(3)
C8 0.037(5) 0.041(5) 0.027(5) 0.011(4) 0.002(4) -0.009(4)
C9 0.047(6) 0.047(6) 0.044(6) 0.011(5) 0.005(5) -0.007(5)
C10 0.034(5) 0.040(6) 0.065(7) 0.004(5) -0.007(5) -0.011(4)
C11 0.032(5) 0.051(6) 0.036(5) -0.002(5) -0.009(4) -0.004(4)
C12 0.047(6) 0.039(6) 0.021(5) 0.000(4) 0.001(4) -0.002(4)
C13 0.036(4) 0.029(4) 0.013(4) -0.001(3) 0.001(3) 0.001(4)
C14 0.029(4) 0.032(5) 0.019(4) 0.002(3) 0.003(3) -0.004(3)
C15 0.032(4) 0.033(5) 0.027(5) 0.001(4) -0.006(3) -0.001(4)
C16 0.033(4) 0.029(5) 0.023(4) 0.000(4) 0.000(3) 0.000(3)
C17 0.030(4) 0.030(5) 0.026(5) 0.002(3) 0.000(4) -0.001(3)
C18 0.032(4) 0.028(4) 0.018(4) -0.007(3) 0.000(3) -0.011(3)
C19 0.031(4) 0.028(5) 0.016(4) 0.001(3) 0.004(3) 0.002(3)
C20 0.033(4) 0.027(4) 0.027(5) 0.000(4) 0.000(4) 0.002(3)
C21 0.034(4) 0.031(5) 0.029(5) -0.004(4) 0.007(3) 0.000(4)
C22 0.042(5) 0.030(5) 0.022(4) 0.001(4) 0.004(4) -0.003(4)
C23 0.040(5) 0.031(5) 0.020(4) 0.004(4) 0.005(3) 0.005(4)
C24 0.035(4) 0.033(5) 0.011(4) 0.000(3) -0.001(3) 0.001(3)
C25 0.031(4) 0.025(4) 0.021(4) 0.006(3) -0.002(3) 0.001(3)
C26 0.043(5) 0.038(5) 0.013(4) 0.005(3) -0.001(4) 0.002(4)
C27 0.048(5) 0.050(6) 0.018(4) 0.002(4) -0.003(4) 0.015(5)
C28 0.054(6) 0.038(6) 0.019(5) 0.000(4) -0.008(4) -0.007(4)
C29 0.036(4) 0.039(5) 0.021(4) 0.006(4) -0.003(3) -0.002(4)
C30 0.045(5) 0.031(5) 0.022(4) 0.005(4) 0.003(4) 0.003(4)
C31 0.030(4) 0.025(4) 0.026(5) 0.004(3) -0.001(3) -0.002(3)
C32 0.038(4) 0.033(5) 0.019(4) -0.002(4) 0.003(3) -0.004(4)
C33 0.035(5) 0.037(5) 0.031(5) 0.005(4) -0.008(4) 0.002(4)
C34 0.047(5) 0.025(5) 0.048(6) 0.000(5) -0.008(4) -0.004(4)
C35 0.040(5) 0.045(6) 0.023(5) -0.005(4) -0.005(4) 0.009(4)
C36 0.042(5) 0.025(4) 0.023(5) 0.005(4) -0.002(4) 0.003(4)
C37 0.069(8) 0.055(7) 0.063(9) 0.013(7) 0.001(6) -0.010(6)
C38 0.045(6) 0.044(7) 0.072(9) 0.006(5) 0.015(6) 0.001(4)
C39 0.055(7) 0.061(7) 0.060(8) 0.013(6) 0.020(6) -0.008(6)
C40 0.053(7) 0.050(8) 0.126(14) 0.044(9) 0.012(8) 0.007(6)
C41 0.074(9) 0.036(7) 0.136(16) -0.002(8) 0.044(10) 0.001(6)
C42 0.092(10) 0.055(8) 0.084(10) -0.007(7) 0.044(9) -0.010(7)
C43 0.045(6) 0.083(9) 0.065(8) 0.018(7) 0.019(6) -0.001(6)
C44 0.039(6) 0.096(10) 0.047(7) -0.009(7) 0.011(5) 0.014(6)
C45 0.063(7) 0.049(7) 0.067(9) 0.003(6) 0.004(6) 0.012(6)
C46 0.051(6) 0.078(9) 0.051(7) 0.026(7) 0.000(5) 0.005(6)
C47 0.044(6) 0.066(8) 0.047(6) 0.005(6) 0.004(5) 0.013(5)
C48 0.051(6) 0.061(7) 0.043(6) -0.003(5) 0.014(5) -0.005(5)
C49 0.067(7) 0.056(7) 0.035(6) -0.001(5) 0.009(5) 0.009(6)
C50 0.058(7) 0.085(10) 0.028(5) -0.010(6) 0.000(5) -0.014(6)
C51 0.055(6) 0.119(12) 0.010(4) -0.002(6) 0.002(4) 0.020(7)
C52 0.050(6) 0.057(7) 0.036(6) 0.002(5) 0.011(5) 0.009(5)
C53 0.054(7) 0.080(9) 0.045(7) -0.011(6) 0.004(5) 0.002(6)
C54 0.041(5) 0.070(8) 0.041(6) 0.001(6) -0.002(4) 0.009(5)
C55 0.077(9) 0.088(10) 0.062(9) -0.007(8) 0.028(7) 0.009(8)
C56 0.058(8) 0.074(10) 0.086(12) -0.003(8) 0.018(8) 0.011(6)
C57 0.057(7) 0.108(12) 0.039(7) -0.011(7) 0.003(5) 0.016(8)
C58 0.065(9) 0.089(11) 0.124(15) 0.053(11) 0.039(9) 0.040(8)
C59 0.048(7) 0.043(8) 0.19(2) -0.031(10) 0.022(10) -0.003(6)
C60 0.070(8) 0.075(9) 0.051(7) -0.018(7) 0.009(6) 0.001(7)
C61 0.090(10) 0.050(8) 0.106(13) 0.026(8) 0.044(10) 0.016(7)
C62 0.117(12) 0.078(10) 0.059(8) -0.035(8) 0.056(9) -0.041(9)
C63 0.048(6) 0.098(11) 0.051(7) 0.015(7) 0.008(5) -0.009(7)
C64 0.066(8) 0.045(7) 0.063(9) -0.006(5) 0.027(7) -0.005(5)
C65 0.066(8) 0.100(11) 0.046(8) -0.014(7) 0.016(6) -0.017(8)
C66 0.074(9) 0.106(12) 0.053(8) 0.020(8) 0.007(7) 0.013(9)

loop_
_geom_bond_atom_site_label_1
_geom_bond_atom_site_label_2
_geom_bond_distance
_geom_bond_site_symmetry_2
_geom_bond_publ_flag
Pt1 N1 2.024(6) . ?
Pt1 P2 2.270(2) . ?
Pt1 P1 2.284(2) . ?
Pt1 Cl1 2.318(2) . ?
P1 C13 1.805(9) . ?
P1 C7 1.810(9) . ?
P1 C1 1.815(9) . ?
P2 C24 1.799(8) . ?
P2 C31 1.812(9) . ?
P2 C25 1.817(8) . ?
N1 C18 1.411(11) . ?
N1 C19 1.407(11) . ?
C1 C6 1.389(12) . ?
C1 C2 1.396(13) . ?
C2 C3 1.381(14) . ?
C3 C4 1.402(14) . ?
C4 C5 1.376(13) . ?
C5 C6 1.393(12) . ?
C7 C12 1.393(13) . ?
C7 C8 1.413(12) . ?
C8 C9 1.376(14) . ?
C9 C10 1.391(15) . ?
C10 C11 1.373(15) . ?
C11 C12 1.371(14) . ?
C13 C14 1.395(12) . ?
C13 C18 1.407(12) . ?
C14 C15 1.367(12) . ?
C15 C16 1.413(12) . ?
C16 C17 1.384(12) . ?
C17 C18 1.389(12) . ?
C19 C24 1.402(11) . ?
C19 C20 1.436(12) . ?
C20 C21 1.355(13) . ?
C21 C22 1.405(12) . ?
C22 C23 1.379(12) . ?
C23 C24 1.391(12) . ?
C25 C30 1.395(12) . ?
C25 C26 1.398(12) . ?
C26 C27 1.391(13) . ?
C27 C28 1.385(14) . ?
C28 C29 1.381(14) . ?
C29 C30 1.409(12) . ?
C31 C32 1.396(12) . ?
C31 C36 1.396(13) . ?
C32 C33 1.368(13) . ?
C33 C34 1.430(14) . ?
C34 C35 1.383(14) . ?
C35 C36 1.366(13) . ?
C37 C38 1.371(19) . ?
C37 C42 1.372(19) . ?
C38 C39 1.364(18) . ?
C39 C40 1.354(19) . ?
C40 C41 1.37(2) . ?
C41 C42 1.38(2) . ?
C43 C48 1.361(17) . ?
C43 C44 1.389(19) . ?
C44 C45 1.389(18) . ?
C45 C46 1.386(18) . ?
C46 C47 1.37(2) . ?
C47 C48 1.368(16) . ?
C49 C50 1.377(17) . ?
C49 C54 1.387(17) . ?
C50 C51 1.400(19) . ?
C51 C52 1.371(18) . ?
C52 C53 1.383(17) . ?
C53 C54 1.379(17) . ?
C55 C56 1.33(2) . ?
C55 C60 1.33(2) . ?
C56 C57 1.31(2) . ?
C57 C58 1.37(2) . ?
C58 C59 1.49(3) . ?
C59 C60 1.35(2) . ?
C61 C66 1.33(2) . ?
C61 C62 1.41(2) . ?
C62 C63 1.43(2) . ?
C63 C64 1.319(18) . ?
C64 C65 1.37(2) . ?
C65 C66 1.35(2) . ?
